data_2008095
loop_
_publ_author_name
'Fukushima, Shigeru'
'Hosomi, Hiroyuki'
'Ohba, Shigeru'
'Kawashima, Masatoshi'

_publ_section_title
;
 Diastereomeric complexes of 1,1'-binaphthyl-2,2'-diol and
 (<i>R</i>,<i>R</i>)-1,2-cyclohexanediamine
;
_journal_issue 1
_journal_name_full 'Acta Crystallographica Section C'
_journal_page_first 120
_journal_page_last 123
_journal_paper_doi 10.1107/S010827019800105X
_journal_volume 55
_journal_year 1999
_chemical_formula_iupac 'C20 H14 O2, C6 H14 N2, C7 H8'
_chemical_formula_moiety 'C20 H14 O2, C6 H14 N2, C7 H8'
_chemical_formula_sum 'C33 H36 N2 O2'
_chemical_formula_weight 492.66
_chemical_name_common
;
(R)-1,1'-binaphthyl-2,2'-diol-(R,R)-1,2-cyclohexanediamine-toluene
(1/1/1)
;
_space_group_IT_number 20
_symmetry_cell_setting orthorhombic
_symmetry_space_group_name_Hall 'C 2c 2'
_symmetry_space_group_name_H-M 'C 2 2 21'
_atom_type_scat_source 'International Tables Vol.IV(1974)'
_cell_angle_alpha 90.
_cell_angle_beta 90.
_cell_angle_gamma 90.
_cell_formula_units_Z 4
_cell_length_a 12.406(2)
_cell_length_b 14.313(2)
_cell_length_c 15.299(2)
_cell_measurement_reflns_used 25
_cell_measurement_temperature 300
_cell_measurement_theta_max 15
_cell_measurement_theta_min 10
_cell_volume 2716.6(7)
_computing_cell_refinement 'AFC/MSC Diffractometer Control System'
_computing_data_collection 'AFC/MSC Diffractometer Control System (Rigaku Corporation, 1993)'
_computing_data_reduction 'local programs'
_computing_molecular_graphics CRYSTAN-GM
_computing_publication_material CRYSTAN-GM
_computing_structure_refinement CRYSTAN-GM
_computing_structure_solution 'CRYSTAN-GM (Edwards et al., 1996)'
_diffrn_measurement_device_type 'Rigaku AFC-5'
_diffrn_measurement_method \q-2\q
_diffrn_radiation_type 'Mo K\a'
_diffrn_radiation_wavelength 0.71073
_diffrn_reflns_av_R_equivalents 0
_diffrn_reflns_limit_h_max 16
_diffrn_reflns_limit_h_min 0
_diffrn_reflns_limit_k_max 18
_diffrn_reflns_limit_k_min 0
_diffrn_reflns_limit_l_max 19
_diffrn_reflns_limit_l_min 0
_diffrn_reflns_number 1763
_diffrn_reflns_theta_max 27.5
_diffrn_standards_decay_% 0
_diffrn_standards_interval_count 100
_diffrn_standards_number 3
_exptl_absorpt_coefficient_mu 0.075
_exptl_absorpt_correction_type none
_exptl_crystal_colour Colourless
_exptl_crystal_density_diffrn 1.205
_exptl_crystal_density_method 'not measured'
_exptl_crystal_description Prism
_exptl_crystal_F_000 1056
_exptl_crystal_size_max 0.6
_exptl_crystal_size_mid 0.3
_exptl_crystal_size_min 0.3
_refine_diff_density_max 0.30
_refine_diff_density_min -0.37
_refine_ls_extinction_method None
_refine_ls_goodness_of_fit_ref 1.41
_refine_ls_hydrogen_treatment 'H atoms riding'
_refine_ls_number_parameters 162
_refine_ls_number_reflns 1536
_refine_ls_R_factor_gt 0.076
_refine_ls_shift/su_max 0.02
_refine_ls_shift/su_mean 0.0027
_refine_ls_structure_factor_coef F
_refine_ls_weighting_details 'w = 1/[\s^2^(F) + 0.0009F^2^]'
_refine_ls_weighting_scheme calc
_refine_ls_wR_factor_ref 0.086
_reflns_number_gt 1012
_reflns_number_total 1763
_reflns_threshold_expression 'I > 2\s(I)'
_cod_data_source_file oa1035.cif
_cod_data_source_block I
_cod_depositor_comments
;
The following automatic conversions were performed:

'_atom_site_thermal_displace_type' tag value 'Uij' was replaced with
'Uani' value 15 times.

Automatic conversion script
Id: cif_fix_values 1646 2011-03-28 12:23:43Z adriana 
;
_cod_database_code 2008095

loop_
_symmetry_equiv_pos_as_xyz
+X,+Y,+Z
+X+1/2,+Y+1/2,+Z
-X,-Y,+Z+1/2
-X+1/2,-Y+1/2,+Z+1/2
+X,-Y,-Z
+X+1/2,-Y+1/2,-Z
-X,+Y,-Z+1/2
-X+1/2,+Y+1/2,-Z+1/2

loop_
_atom_site_aniso_label
_atom_site_aniso_U_11
_atom_site_aniso_U_22
_atom_site_aniso_U_33
_atom_site_aniso_U_12
_atom_site_aniso_U_13
_atom_site_aniso_U_23
O1 0.069(3) 0.049(2) 0.040(2) 0.015(2) 0.006(2) -0.005(2)
N2 0.052(3) 0.043(2) 0.046(3) -0.003(3) -0.003(3) -0.007(2)
C3 0.052(4) 0.045(3) 0.038(3) -0.003(3) 0.002(3) 0.000(3)
C4 0.043(3) 0.040(3) 0.037(3) -0.009(3) -0.004(3) 0.000(3)
C5 0.043(3) 0.043(3) 0.037(3) -0.003(3) 0.002(3) -0.008(3)
C6 0.063(4) 0.061(4) 0.045(3) 0.005(4) 0.007(3) 0.000(3)
C7 0.084(5) 0.072(4) 0.076(5) 0.025(4) 0.014(5) -0.002(4)
C8 0.068(5) 0.100(6) 0.064(5) 0.004(5) 0.028(4) -0.028(5)
C9 0.065(5) 0.080(4) 0.047(4) -0.011(4) 0.017(4) -0.014(4)
C10 0.052(3) 0.052(3) 0.035(3) -0.010(4) 0.001(3) -0.009(3)
C11 0.068(5) 0.065(4) 0.033(3) -0.008(4) 0.006(3) 0.000(3)
C12 0.070(4) 0.049(4) 0.041(3) 0.005(3) -0.004(4) 0.011(3)
C13 0.046(3) 0.043(3) 0.033(3) 0.000(3) -0.010(3) -0.002(2)
C14 0.085(5) 0.045(3) 0.038(3) 0.002(4) -0.014(4) 0.003(3)
C15 0.115(6) 0.048(3) 0.049(3) -0.005(5) -0.020(4) 0.008(3)

loop_
_atom_site_label
_atom_site_fract_x
_atom_site_fract_y
_atom_site_fract_z
_atom_site_U_iso_or_equiv
_atom_site_thermal_displace_type
_atom_site_occupancy
O1 0.9642(3) 0.3583(3) 0.0177(2) 0.0530(10) Uani 1.000
N2 1.0230(4) 0.6090(3) 0.1526(3) 0.047(2) Uani 1.000
C3 0.8983(5) 0.4078(4) 0.0721(3) 0.045(2) Uani 1.000
C4 0.8376(4) 0.4833(4) 0.0466(3) 0.040(2) Uani 1.000
C5 0.7722(4) 0.5303(4) 0.1103(3) 0.041(2) Uani 1.000
C6 0.7097(5) 0.6094(5) 0.0894(3) 0.056(2) Uani 1.000
C7 0.6499(6) 0.6546(5) 0.1512(5) 0.077(3) Uani 1.000
C8 0.6499(6) 0.6229(6) 0.2371(5) 0.077(3) Uani 1.000
C9 0.7083(6) 0.5467(5) 0.2598(4) 0.064(2) Uani 1.000
C10 0.7715(5) 0.4989(4) 0.1980(3) 0.046(2) Uani 1.000
C11 0.8340(5) 0.4210(4) 0.2196(3) 0.055(2) Uani 1.000
C12 0.8953(5) 0.3766(4) 0.1597(4) 0.053(2) Uani 1.000
C13 0.9868(5) 0.6937(3) 0.2011(3) 0.041(2) Uani 1.000
C14 1.0349(6) 0.7809(4) 0.1596(4) 0.056(2) Uani 1.000
C15 0.9905(7) 0.8678(4) 0.2010(4) 0.071(2) Uani 1.000
C16 0.2092(8) 0.5 0.0 0.063(3) Uiso 1.000
C17 0.2360(10) 0.3990(10) 0.0010(10) 0.065(4) Uiso 0.500
C18 0.3420(10) 0.3710(10) -0.0060(10) 0.072(4) Uiso 0.500
C19 0.4130(10) 0.4310(10) -0.0070(10) 0.073(5) Uiso 0.500
C20 0.4020(10) 0.5275(8) -0.0020(10) 0.054(4) Uiso 0.500
C21 0.2940(10) 0.5591(9) -0.0013(9) 0.059(3) Uiso 0.500
C22 0.2650(10) 0.6590(10) 0.0000(10) 0.083(5) Uiso 0.500
H1 0.9500 0.3457 -0.0428 0.07 Uiso 1.000
H2A 0.9747 0.5588 0.1666 0.07 Uiso 1.000
H2B 1.1003 0.6069 0.1518 0.07 Uiso 1.000
H6 0.7101 0.6316 0.0302 0.07 Uiso 1.000
H7 0.6084 0.7087 0.1355 0.07 Uiso 1.000
H8 0.6081 0.6543 0.2810 0.07 Uiso 1.000
H9 0.7053 0.5230 0.3185 0.07 Uiso 1.000
H11 0.8320 0.3983 0.2786 0.07 Uiso 1.000
H12 0.9372 0.3234 0.1773 0.07 Uiso 1.000
H13 0.9112 0.6819 0.1941 0.07 Uiso 1.000
H14A 1.1054 0.7539 0.1651 0.07 Uiso 1.000
H14B 1.0018 0.7681 0.1041 0.07 Uiso 1.000
H15A 1.0265 0.9206 0.1756 0.07 Uiso 1.000
H15B 0.9147 0.8716 0.1889 0.07 Uiso 1.000
H16 0.1368 0.5236 0.0002 0.30 Uiso 1.000
H17 0.1785 0.3546 0.0074 0.30 Uiso 1.000
H18 0.3591 0.3060 -0.0112 0.30 Uiso 1.000
H19 0.4849 0.4068 -0.0138 0.30 Uiso 1.000
H20 0.4631 0.5682 0.0034 0.30 Uiso 1.000
H22A 0.1918 0.6815 -0.0005 0.30 Uiso 1.000
H22B 0.2989 0.6953 -0.0452 0.30 Uiso 1.000
H22C 0.2959 0.6833 0.0525 0.30 Uiso 1.000

loop_
_geom_angle_atom_site_label_1
_geom_angle_atom_site_label_2
_geom_angle_atom_site_label_3
_geom_angle_site_symmetry_1
_geom_angle_site_symmetry_3
_geom_angle
_geom_angle_publ_flag
O1 C3 C4 . . 124.3(5) yes
O1 C3 C12 . . 115.5(5) yes
C4 C3 C12 . . 120.2(5) no
C3 C4 C4 . 5_565 121.3(5) yes
C3 C4 C5 . . 119.1(5) no
C4 C4 C5 5_565 . 119.7(5) no
C4 C5 C6 . . 122.2(5) no
C4 C5 C10 . . 119.9(5) no
C6 C5 C10 . . 117.8(5) no
C5 C6 C7 . . 121.5(6) no
C6 C7 C8 . . 120.0(7) no
C7 C8 C9 . . 120.3(7) no
C8 C9 C10 . . 121.2(6) no
C5 C10 C9 . . 119.1(6) no
C5 C10 C11 . . 118.3(5) no
C9 C10 C11 . . 122.6(5) no
C10 C11 C12 . . 121.8(5) no
C3 C12 C11 . . 120.7(6) no
N2 C13 C13 . 7_755 115.0(4) yes
N2 C13 C14 . . 109.9(5) no
C13 C13 C14 7_755 . 108.9(5) no
C13 C14 C15 . . 111.1(6) no
C14 C15 C15 . 7_755 111.1(6) no
C17 C16 C21 . . 115.9(11) no
C16 C17 C18 . . 119.7(12) no
C17 C18 C19 . . 118.7(14) no
C18 C19 C20 . . 128.5(13) no
C19 C20 C21 . . 114.3(12) no
C16 C21 C20 . . 122.5(12) no
C16 C21 C22 . . 114.7(11) no
C20 C21 C22 . . 122.8(12) no
C3 O1 H1 . . 125.2 no
C13 N2 H2A . . 108.0 no
C13 N2 H2B . . 109.4 no
H2A N2 H2B . . 127.1 no
C5 C6 H6 . . 118.5 no
C7 C6 H6 . . 120.0 no
C6 C7 H7 . . 120.0 no
C8 C7 H7 . . 120.0 no
C7 C8 H8 . . 120.6 no
C9 C8 H8 . . 119.1 no
C8 C9 H9 . . 120.2 no
C10 C9 H9 . . 118.6 no
C10 C11 H11 . . 118.6 no
C12 C11 H11 . . 119.6 no
C3 C12 H12 . . 120.1 no
C11 C12 H12 . . 119.2 no
N2 C13 H13 . . 95.5 no
C13 C13 H13 7_755 . 108.6 no
C14 C13 H13 . . 118.8 no
C13 C14 H14A . . 89.5 no
C13 C14 H14B . . 92.6 no
C15 C14 H14A . . 129.1 no
C15 C14 H14B . . 112.0 no
H14A C14 H14B . . 113.0 no
C14 C15 H15A . . 108.1 no
C14 C15 H15B . . 109.0 no
C15 C15 H15A 7_755 . 109.1 no
C15 C15 H15B 7_755 . 110.0 no
H15A C15 H15B . . 109.5 no
C17 C16 H16 . . 123.6 no
C21 C16 H16 . . 120.6 no
C16 C17 H17 . . 118.6 no
C18 C17 H17 . . 121.6 no
C17 C18 H18 . . 120.0 no
C19 C18 H18 . . 121.2 no
C18 C19 H19 . . 114.4 no
C20 C19 H19 . . 117.0 no
C19 C20 H20 . . 122.0 no
C21 C20 H20 . . 123.6 no
C21 C22 H22A . . 123.6 no
C21 C22 H22B . . 114.0 no
C21 C22 H22C . . 105.5 no
H22A C22 H22B . . 103.1 no
H22A C22 H22C . . 105.3 no
H22B C22 H22C . . 103.4 no

loop_
_geom_bond_atom_site_label_1
_geom_bond_atom_site_label_2
_geom_bond_site_symmetry_1
_geom_bond_site_symmetry_2
_geom_bond_distance
_geom_bond_publ_flag
O1 C3 . . 1.365(7) yes
N2 C13 . . 1.491(7) yes
C3 C4 . . 1.374(8) yes
C3 C12 . . 1.413(8) yes
C4 C4 . 5_565 1.504(7) yes
C4 C5 . . 1.435(8) no
C5 C6 . . 1.409(9) no
C5 C10 . . 1.415(7) no
C6 C7 . . 1.365(10) no
C7 C8 . . 1.390(11) no
C8 C9 . . 1.355(11) no
C9 C10 . . 1.406(9) no
C10 C11 . . 1.398(9) no
C11 C12 . . 1.350(9) no
C13 C13 . 7_755 1.532(7) yes
C13 C14 . . 1.522(8) no
C14 C15 . . 1.501(9) no
C15 C15 . 7_755 1.518(9) no
C16 C17 . . 1.483(19) no
C16 C21 . . 1.350(17) no
C17 C18 . . 1.379(18) no
C18 C19 . . 1.230(19) no
C19 C20 . . 1.390(19) no
C20 C21 . . 1.414(18) no
C21 C22 . . 1.47(2) no
O1 H1 . . 0.959 no
N2 H2A . . 0.960 no
N2 H2B . . 0.960 no
C6 H6 . . 0.960 no
C7 H7 . . 0.960 no
C8 H8 . . 0.960 no
C9 H9 . . 0.961 no
C11 H11 . . 0.960 no
C12 H12 . . 0.960 no
C13 H13 . . 0.959 no
C14 H14A . . 0.960 no
C14 H14B . . 0.961 no
C15 H15A . . 0.960 no
C15 H15B . . 0.960 no
C16 H16 . . 0.960 no
C17 H17 . . 0.960 no
C18 H18 . . 0.958 no
C19 H19 . . 0.963 no
C20 H20 . . 0.960 no
C22 H22A . . 0.964 no
C22 H22B . . 0.962 no
C22 H22C . . 0.956 no

loop_
_geom_hbond_atom_site_label_D
_geom_hbond_atom_site_label_H
_geom_hbond_atom_site_label_A
_geom_hbond_site_symmetry_A
_geom_hbond_distance_DH
_geom_hbond_distance_HA
_geom_hbond_distance_DA
_geom_hbond_angle_DHA
O1 H1 N2 5_565 0.959 2.016 2.746(6) 131.4

loop_
_geom_torsion_atom_site_label_1
_geom_torsion_atom_site_label_2
_geom_torsion_atom_site_label_3
_geom_torsion_atom_site_label_4
_geom_torsion_site_symmetry_1
_geom_torsion_site_symmetry_3
_geom_torsion_site_symmetry_4
_geom_torsion
_geom_torsion_publ_flag
O1 C3 C4 C5 . . . -179.3(9) no
O1 C3 C4 C4 . . 5_565 1.0(5) no
O1 C3 C12 C11 . . . 179.1(9) no
C12 C3 C4 C5 . . . 0.6(6) no
C4 C3 C12 C11 . . . -0.8(6) no
C4 C4 C3 O1 5_565 . . 1.3(5) no
C4 C4 C3 C12 5_565 . . -178.7(9) no
C3 C4 C5 C6 . . . 178.6(8) no
C3 C4 C4 C3 . 5_565 5_565 -100.2(7) yes
C3 C4 C4 C5 . 5_565 5_565 80.5(7) no
C5 C4 C4 C3 . 5_565 5_565 80.5(7) no
C5 C4 C4 C5 . 5_565 5_565 -98.9(7) no
C3 C4 C5 C10 . . . 0.4(6) no
C4 C4 C5 C6 5_565 . . -1.7(5) no
C4 C4 C5 C10 5_565 . . -180.0(8) no
C4 C5 C6 C7 . . . -178.4(9) no
C4 C5 C10 C9 . . . 179.0(9) no
C4 C5 C10 C11 . . . -1.1(5) no
C10 C5 C6 C7 . . . -0.2(6) no
C6 C5 C10 C9 . . . 0.7(6) no
C6 C5 C10 C11 . . . -179.4(8) no
C5 C6 C7 C8 . . . 0.1(7) no
C6 C7 C8 C9 . . . -0.6(7) no
C7 C8 C9 C10 . . . 1.1(7) no
C8 C9 C10 C5 . . . -1.2(7) no
C8 C9 C10 C11 . . . 178.9(11) no
C5 C10 C11 C12 . . . 1.0(6) no
C9 C10 C11 C12 . . . -179.2(10) no
C10 C11 C12 C3 . . . 0.0(6) no
N2 C13 C14 C15 . . . 173.9(7) no
N2 C13 C13 N2 . 7_755 7_755 -52.5(5) yes
N2 C13 C13 C14 . 7_755 7_755 -176.3(7) no
C14 C13 C13 C14 . 7_755 7_755 59.9(5) no
C13 C13 C14 C15 7_755 . . -59.3(6) no
C15 C15 C14 C13 7_755 . . 56.5(6) no
